data_7154897
loop_
_publ_author_name
'Chuang, Shih-Ching'
'Sung, Shih-Ping'
'Deng, Jie-Cheng'
'Chiou, Mong-Feng'
'Hsu, Day-Shin'

_publ_section_title
;
 Multicomponent reactions of phosphines, enynedioates and benzylidene
 malononitriles generated highly substituted cyclopentenes through an
 unexpected phosphine \a-addition-\d-evolvement of an anion pathway.
;
_journal_issue 7
_journal_name_full 'Organic &amp; biomolecular chemistry'
_journal_page_first 2306
_journal_page_last 2317
_journal_paper_doi 10.1039/c5ob02445e
_journal_volume 14
_journal_year 2016
_chemical_formula_sum 'C36 H28 N3 O6 P'
_chemical_formula_weight 629.58
_space_group_crystal_system monoclinic
_space_group_IT_number 9
_space_group_name_Hall 'C -2yc'
_space_group_name_H-M_alt 'C 1 c 1'
_symmetry_space_group_name_Hall 'C -2yc'
_symmetry_space_group_name_H-M 'C 1 c 1'
_atom_sites_solution_hydrogens geom
_audit_creation_method SHELXL-2014/6
_audit_update_record
;
2015-02-24 deposited with the CCDC.
2016-01-07 downloaded from the CCDC.
;
_cell_angle_alpha 90
_cell_angle_beta 93.461(5)
_cell_angle_gamma 90
_cell_formula_units_Z 4
_cell_length_a 12.087(3)
_cell_length_b 21.192(5)
_cell_length_c 12.419(3)
_cell_measurement_reflns_used 7916
_cell_measurement_temperature 100(2)
_cell_measurement_theta_max 26.5149
_cell_measurement_theta_min 2.4775
_cell_volume 3175.3(13)
_computing_structure_refinement 'SHELXL-2014/6 (Sheldrick, 2014)'
_diffrn_ambient_temperature 100(2)
_diffrn_detector_area_resol_mean 8.3333
_diffrn_measured_fraction_theta_full 0.998
_diffrn_measured_fraction_theta_max 0.991
_diffrn_measurement_device_type 'Bruker APEX-II CCD'
_diffrn_measurement_method '\f and \w scans'
_diffrn_radiation_type MoK\a
_diffrn_radiation_wavelength 0.71073
_diffrn_reflns_av_R_equivalents 0.0242
_diffrn_reflns_av_unetI/netI 0.0309
_diffrn_reflns_laue_measured_fraction_full 0.998
_diffrn_reflns_laue_measured_fraction_max 0.991
_diffrn_reflns_limit_h_max 15
_diffrn_reflns_limit_h_min -10
_diffrn_reflns_limit_k_max 26
_diffrn_reflns_limit_k_min -16
_diffrn_reflns_limit_l_max 15
_diffrn_reflns_limit_l_min -14
_diffrn_reflns_number 12751
_diffrn_reflns_point_group_measured_fraction_full 0.822
_diffrn_reflns_point_group_measured_fraction_max 0.797
_diffrn_reflns_theta_full 25.242
_diffrn_reflns_theta_max 26.589
_diffrn_reflns_theta_min 1.922
_exptl_absorpt_coefficient_mu 0.138
_exptl_absorpt_correction_T_max 0.9485
_exptl_absorpt_correction_T_min 0.8994
_exptl_absorpt_correction_type multi-scan
_exptl_absorpt_process_details 'SADABS V2014/4 (Bruker AXS Inc.)'
_exptl_crystal_colour Orange
_exptl_crystal_density_diffrn 1.317
_exptl_crystal_density_meas ?
_exptl_crystal_density_method 'not measured'
_exptl_crystal_description Lump
_exptl_crystal_F_000 1312
_exptl_crystal_size_max 0.30
_exptl_crystal_size_mid 0.22
_exptl_crystal_size_min 0.20
_refine_diff_density_max 0.216
_refine_diff_density_min -0.211
_refine_diff_density_rms 0.034
_refine_ls_abs_structure_details
;
 Flack x determined using 1893 quotients [(I+)-(I-)]/[(I+)+(I-)]
 (Parsons, Flack and Wagner, Acta Cryst. B69 (2013) 249-259).
;
_refine_ls_abs_structure_Flack -0.04(4)
_refine_ls_extinction_method none
_refine_ls_goodness_of_fit_ref 1.031
_refine_ls_hydrogen_treatment constr
_refine_ls_matrix_type full
_refine_ls_number_parameters 417
_refine_ls_number_reflns 5289
_refine_ls_number_restraints 2
_refine_ls_restrained_S_all 1.030
_refine_ls_R_factor_all 0.0269
_refine_ls_R_factor_gt 0.0259
_refine_ls_shift/su_max 0.000
_refine_ls_shift/su_mean 0.000
_refine_ls_structure_factor_coef Fsqd
_refine_ls_weighting_details 'w=1/[\s^2^(Fo^2^)+(0.0310P)^2^+1.1097P] where P=(Fo^2^+2Fc^2^)/3'
_refine_ls_weighting_scheme calc
_refine_ls_wR_factor_gt 0.0619
_refine_ls_wR_factor_ref 0.0627
_reflns_Friedel_coverage 0.605
_reflns_friedel_fraction_full 0.645
_reflns_friedel_fraction_max 0.602
_reflns_number_gt 5152
_reflns_number_total 5289
_reflns_threshold_expression 'I > 2\s(I)'
_cod_data_source_file c5ob02445e2.cif
_cod_data_source_block publication_text
_cod_depositor_comments
;
The following automatic conversions were performed:

'_exptl_crystal_density_meas' value 'not measured' was changed to '?'
- the value is perceived as not measured.

Automatic conversion script
Id: cif_fix_values 4268 2015-11-12 08:31:59Z antanas 

 Adding full bibliography for 7154897--7154898.cif.
;
_cod_database_code 7154897
_shelx_space_group_comment
;
The symmetry employed for this shelxl refinement is uniquely defined
by the following loop, which should always be used as a source of
symmetry information in preference to the above space-group names.
They are only intended as comments.
;
_shelxl_version_number 2014/6

loop_
_space_group_symop_operation_xyz
'x, y, z'
'x, -y, z+1/2'
'x+1/2, y+1/2, z'
'x+1/2, -y+1/2, z+1/2'

loop_
_atom_site_label
_atom_site_type_symbol
_atom_site_fract_x
_atom_site_fract_y
_atom_site_fract_z
_atom_site_U_iso_or_equiv
_atom_site_adp_type
_atom_site_occupancy
_atom_site_site_symmetry_order
_atom_site_calc_flag
_atom_site_refinement_flags_posn
_atom_site_refinement_flags_adp
C1 C 1.40236(17) 0.01655(9) 0.28680(18) 0.0188(4) Uani 1 1 d . .
C2 C 1.40919(18) 0.06707(10) 0.35698(19) 0.0219(5) Uani 1 1 d . .
H18 H 1.4736 0.0739 0.4032 0.026 Uiso 1 1 calc R U
C3 C 1.22483(17) 0.09793(9) 0.28983(17) 0.0152(4) Uani 1 1 d . .
C4 C 1.12518(16) 0.14119(9) 0.28910(16) 0.0140(4) Uani 1 1 d . .
H17 H 1.0997 0.1476 0.2118 0.017 Uiso 1 1 calc R U
C5 C 1.02340(16) 0.11389(9) 0.34733(16) 0.0138(4) Uani 1 1 d . .
C6 C 0.95070(17) 0.17419(9) 0.35639(17) 0.0145(4) Uani 1 1 d . .
C7 C 0.83020(17) 0.17216(9) 0.35056(16) 0.0149(4) Uani 1 1 d . .
C8 C 0.63911(17) 0.17505(9) 0.19435(16) 0.0152(4) Uani 1 1 d . .
C9 C 0.53690(19) 0.20336(10) 0.16923(18) 0.0199(4) Uani 1 1 d . .
H3 H 0.5234 0.2452 0.1926 0.024 Uiso 1 1 calc R U
C10 C 0.45486(19) 0.17046(11) 0.11009(19) 0.0247(5) Uani 1 1 d . .
H4 H 0.3848 0.1897 0.0939 0.030 Uiso 1 1 calc R U
C11 C 0.47416(19) 0.11006(11) 0.07459(19) 0.0246(5) Uani 1 1 d . .
H1 H 0.4187 0.0884 0.0316 0.029 Uiso 1 1 calc R U
C12 C 0.98137(18) 0.27364(10) -0.01124(18) 0.0203(4) Uani 1 1 d . .
H2 H 1.0296 0.2845 -0.0660 0.024 Uiso 1 1 calc R U
C13 C 0.96975(18) 0.31382(10) 0.07504(18) 0.0193(4) Uani 1 1 d . .
H16 H 1.0103 0.3522 0.0795 0.023 Uiso 1 1 calc R U
C14 C 0.89920(18) 0.29851(10) 0.15533(17) 0.0172(4) Uani 1 1 d . .
H28 H 0.8910 0.3266 0.2140 0.021 Uiso 1 1 calc R U
C15 C 0.84028(17) 0.24166(9) 0.14956(16) 0.0145(4) Uani 1 1 d . .
C16 C 0.65651(18) 0.11274(10) 0.16240(18) 0.0195(4) Uani 1 1 d . .
H6 H 0.7246 0.0923 0.1824 0.023 Uiso 1 1 calc R U
C17 C 0.57497(19) 0.08093(11) 0.10186(18) 0.0229(5) Uani 1 1 d . .
H5 H 0.5878 0.0390 0.0787 0.027 Uiso 1 1 calc R U
C18 C 0.70329(17) 0.29120(9) 0.31264(17) 0.0151(4) Uani 1 1 d . .
C19 C 0.65416(18) 0.33876(10) 0.24693(18) 0.0187(4) Uani 1 1 d . .
H11 H 0.6462 0.3331 0.1710 0.022 Uiso 1 1 calc R U
C20 C 0.61737(19) 0.39392(10) 0.29304(18) 0.0225(5) Uani 1 1 d . .
H10 H 0.5820 0.4255 0.2490 0.027 Uiso 1 1 calc R U
C21 C 0.63239(19) 0.40279(10) 0.40376(19) 0.0238(5) Uani 1 1 d . .
H7 H 0.6087 0.4410 0.4352 0.029 Uiso 1 1 calc R U
C22 C 0.68144(18) 0.35645(10) 0.46826(18) 0.0210(5) Uani 1 1 d . .
H9 H 0.6915 0.3629 0.5439 0.025 Uiso 1 1 calc R U
C23 C 0.71623(17) 0.30039(10) 0.42315(18) 0.0168(4) Uani 1 1 d . .
H8 H 0.7489 0.2683 0.4681 0.020 Uiso 1 1 calc R U
C24 C 0.76750(17) 0.12985(9) 0.41292(16) 0.0157(4) Uani 1 1 d . .
C25 C 0.7807(2) 0.03574(11) 0.5166(2) 0.0250(5) Uani 1 1 d . .
H13 H 0.7181 0.0508 0.5561 0.038 Uiso 1 1 calc R U
H12 H 0.8333 0.0134 0.5663 0.038 Uiso 1 1 calc R U
H14 H 0.7537 0.0070 0.4591 0.038 Uiso 1 1 calc R U
C26 C 1.01852(17) 0.22402(9) 0.35933(16) 0.0147(4) Uani 1 1 d . .
H15 H 0.9945 0.2659 0.3723 0.018 Uiso 1 1 calc R U
C27 C 1.13738(17) 0.20720(9) 0.33990(17) 0.0150(4) Uani 1 1 d . .
H22 H 1.1818 0.2045 0.4103 0.018 Uiso 1 1 calc R U
C28 C 1.06290(17) 0.08850(9) 0.45367(18) 0.0155(4) Uani 1 1 d . .
C29 C 0.96648(17) 0.06264(10) 0.28540(17) 0.0168(4) Uani 1 1 d . .
C30 C 1.31867(18) 0.10780(10) 0.35803(18) 0.0207(5) Uani 1 1 d . .
H21 H 1.3212 0.1428 0.4060 0.025 Uiso 1 1 calc R U
C31 C 1.31118(18) 0.00527(10) 0.21736(18) 0.0194(4) Uani 1 1 d . .
H19 H 1.3093 -0.0298 0.1696 0.023 Uiso 1 1 calc R U
C32 C 1.22235(17) 0.04644(9) 0.21924(17) 0.0167(4) Uani 1 1 d . .
H20 H 1.1588 0.0396 0.1719 0.020 Uiso 1 1 calc R U
C33 C 1.19209(17) 0.25298(10) 0.26542(18) 0.0178(4) Uani 1 1 d . .
C34 C 1.2494(2) 0.35799(10) 0.2437(2) 0.0322(6) Uani 1 1 d . .
H23 H 1.3279 0.3477 0.2379 0.048 Uiso 1 1 calc R U
H25 H 1.2431 0.3994 0.2781 0.048 Uiso 1 1 calc R U
H24 H 1.2119 0.3591 0.1716 0.048 Uiso 1 1 calc R U
C35 C 0.85224(18) 0.20123(10) 0.06272(17) 0.0197(5) Uani 1 1 d . .
H27 H 0.8125 0.1625 0.0583 0.024 Uiso 1 1 calc R U
C36 C 0.92245(19) 0.21751(11) -0.01768(19) 0.0235(5) Uani 1 1 d . .
H26 H 0.9300 0.1900 -0.0772 0.028 Uiso 1 1 calc R U
N1 N 1.10130(16) 0.06835(9) 0.53258(15) 0.0234(4) Uani 1 1 d . .
N2 N 1.49864(16) -0.02587(9) 0.28368(17) 0.0247(4) Uani 1 1 d . .
N3 N 0.92333(16) 0.02306(9) 0.23717(17) 0.0269(4) Uani 1 1 d . .
O1 O 0.66692(12) 0.12875(7) 0.41734(13) 0.0210(3) Uani 1 1 d . .
O2 O 0.83538(12) 0.08874(7) 0.47008(12) 0.0196(3) Uani 1 1 d . .
O3 O 1.49990(16) -0.06339(9) 0.20902(18) 0.0440(5) Uani 1 1 d . .
O4 O 1.57212(14) -0.02153(9) 0.35455(16) 0.0375(5) Uani 1 1 d . .
O5 O 1.19817(13) 0.31040(7) 0.30844(13) 0.0245(4) Uani 1 1 d . .
O6 O 1.22608(14) 0.23913(7) 0.17954(13) 0.0278(4) Uani 1 1 d . .
P1 P 0.75440(4) 0.21857(2) 0.25780(4) 0.01285(11) Uani 1 1 d . .

loop_
_atom_site_aniso_label
_atom_site_aniso_U_11
_atom_site_aniso_U_22
_atom_site_aniso_U_33
_atom_site_aniso_U_23
_atom_site_aniso_U_13
_atom_site_aniso_U_12
C1 0.0160(10) 0.0137(9) 0.0271(12) 0.0010(9) 0.0040(9) 0.0013(8)
C2 0.0164(11) 0.0225(11) 0.0262(12) -0.0038(9) -0.0033(9) 0.0028(9)
C3 0.0141(10) 0.0145(9) 0.0173(10) 0.0014(8) 0.0032(8) 0.0011(8)
C4 0.0134(10) 0.0149(9) 0.0134(10) -0.0012(8) -0.0011(8) -0.0001(7)
C5 0.0114(9) 0.0155(9) 0.0144(10) -0.0008(8) -0.0017(8) 0.0017(8)
C6 0.0169(10) 0.0146(9) 0.0120(9) 0.0000(8) 0.0005(7) 0.0036(8)
C7 0.0147(10) 0.0139(9) 0.0160(10) 0.0002(8) 0.0004(8) 0.0026(8)
C8 0.0144(10) 0.0173(10) 0.0142(10) 0.0001(8) 0.0025(8) -0.0010(8)
C9 0.0190(11) 0.0209(10) 0.0199(11) -0.0012(9) 0.0014(9) 0.0031(9)
C10 0.0162(11) 0.0329(12) 0.0245(12) 0.0016(10) -0.0014(9) 0.0030(10)
C11 0.0180(11) 0.0340(13) 0.0214(12) -0.0034(10) -0.0002(9) -0.0065(10)
C12 0.0163(11) 0.0250(10) 0.0198(11) 0.0053(9) 0.0033(9) 0.0029(8)
C13 0.0178(10) 0.0175(10) 0.0225(11) 0.0050(9) 0.0005(9) 0.0008(8)
C14 0.0197(11) 0.0162(9) 0.0157(10) 0.0009(8) 0.0014(8) 0.0022(8)
C15 0.0128(9) 0.0174(9) 0.0133(10) 0.0031(8) 0.0007(8) 0.0032(8)
C16 0.0154(10) 0.0210(10) 0.0223(11) -0.0011(9) 0.0017(9) 0.0017(8)
C17 0.0219(11) 0.0216(11) 0.0256(12) -0.0056(9) 0.0056(10) -0.0027(9)
C18 0.0133(10) 0.0137(9) 0.0186(10) 0.0001(8) 0.0040(8) 0.0010(8)
C19 0.0207(11) 0.0184(10) 0.0169(10) 0.0018(8) 0.0019(8) 0.0035(8)
C20 0.0246(11) 0.0173(10) 0.0258(12) 0.0068(9) 0.0039(10) 0.0057(9)
C21 0.0277(12) 0.0146(10) 0.0299(13) -0.0040(9) 0.0090(10) 0.0022(9)
C22 0.0231(11) 0.0228(11) 0.0173(11) -0.0032(9) 0.0029(9) 0.0001(9)
C23 0.0148(10) 0.0167(9) 0.0189(11) 0.0024(8) 0.0016(8) 0.0001(8)
C24 0.0176(10) 0.0154(9) 0.0142(10) -0.0014(8) 0.0010(8) 0.0024(8)
C25 0.0292(13) 0.0195(11) 0.0259(12) 0.0091(9) -0.0016(10) -0.0024(9)
C26 0.0147(10) 0.0152(9) 0.0140(10) -0.0008(8) -0.0004(8) 0.0037(8)
C27 0.0150(10) 0.0144(9) 0.0156(10) -0.0017(8) 0.0003(8) 0.0019(8)
C28 0.0150(10) 0.0131(9) 0.0183(10) -0.0023(8) 0.0008(8) 0.0005(8)
C29 0.0144(10) 0.0182(10) 0.0178(11) 0.0010(9) 0.0007(8) 0.0045(8)
C30 0.0200(11) 0.0194(10) 0.0223(11) -0.0069(9) -0.0029(9) 0.0035(9)
C31 0.0186(11) 0.0161(10) 0.0239(12) -0.0043(8) 0.0045(9) -0.0009(8)
C32 0.0148(10) 0.0173(10) 0.0178(10) -0.0011(8) 0.0005(8) -0.0016(8)
C33 0.0115(10) 0.0175(10) 0.0243(11) 0.0023(9) -0.0013(8) 0.0030(8)
C34 0.0294(13) 0.0198(10) 0.0482(17) 0.0097(11) 0.0083(12) -0.0026(10)
C35 0.0181(11) 0.0202(10) 0.0208(11) -0.0035(9) 0.0025(9) -0.0013(8)
C36 0.0236(12) 0.0270(11) 0.0205(11) -0.0069(9) 0.0050(9) 0.0022(9)
N1 0.0252(10) 0.0242(10) 0.0204(10) 0.0002(8) -0.0018(8) 0.0026(8)
N2 0.0183(10) 0.0179(9) 0.0381(12) -0.0002(9) 0.0020(9) 0.0029(7)
N3 0.0234(10) 0.0257(10) 0.0308(11) -0.0104(9) -0.0038(9) 0.0001(8)
O1 0.0161(7) 0.0238(8) 0.0236(8) 0.0039(7) 0.0058(6) 0.0012(6)
O2 0.0189(8) 0.0192(7) 0.0204(8) 0.0083(6) -0.0007(6) 0.0007(6)
O3 0.0273(10) 0.0384(10) 0.0654(14) -0.0308(10) -0.0055(9) 0.0116(8)
O4 0.0272(10) 0.0386(10) 0.0451(11) -0.0076(8) -0.0119(9) 0.0167(8)
O5 0.0269(9) 0.0150(7) 0.0319(9) 0.0014(7) 0.0052(7) -0.0028(6)
O6 0.0322(9) 0.0252(8) 0.0271(9) 0.0015(7) 0.0112(7) 0.0008(7)
P1 0.0124(2) 0.0128(2) 0.0134(2) 0.0005(2) 0.00128(18) 0.00219(19)

loop_
_atom_type_symbol
_atom_type_description
_atom_type_scat_dispersion_real
_atom_type_scat_dispersion_imag
_atom_type_scat_source
C C 0.0033 0.0016 'International Tables Vol C Tables 4.2.6.8 and 6.1.1.4'
H H 0.0000 0.0000 'International Tables Vol C Tables 4.2.6.8 and 6.1.1.4'
N N 0.0061 0.0033 'International Tables Vol C Tables 4.2.6.8 and 6.1.1.4'
O O 0.0106 0.0060 'International Tables Vol C Tables 4.2.6.8 and 6.1.1.4'
P P 0.1023 0.0942 'International Tables Vol C Tables 4.2.6.8 and 6.1.1.4'

loop_
_geom_angle_atom_site_label_1
_geom_angle_atom_site_label_2
_geom_angle_atom_site_label_3
_geom_angle
C31 C1 C2 123.01(19)
C31 C1 N2 118.73(19)
C2 C1 N2 118.23(19)
C1 C2 C30 118.0(2)
C1 C2 H18 121.0
C30 C2 H18 121.0
C30 C3 C32 119.03(19)
C30 C3 C4 122.17(18)
C32 C3 C4 118.80(18)
C3 C4 C27 119.48(17)
C3 C4 C5 114.73(16)
C27 C4 C5 101.77(15)
C3 C4 H17 106.7
C27 C4 H17 106.7
C5 C4 H17 106.7
C29 C5 C28 108.23(17)
C29 C5 C6 113.18(17)
C28 C5 C6 112.77(17)
C29 C5 C4 112.54(16)
C28 C5 C4 108.96(16)
C6 C5 C4 101.04(15)
C26 C6 C7 129.47(18)
C26 C6 C5 107.60(17)
C7 C6 C5 122.63(17)
C24 C7 C6 123.56(18)
C24 C7 P1 116.04(15)
C6 C7 P1 120.24(15)
C9 C8 C16 119.35(19)
C9 C8 P1 121.82(16)
C16 C8 P1 118.64(16)
C10 C9 C8 119.9(2)
C10 C9 H3 120.0
C8 C9 H3 120.0
C11 C10 C9 120.5(2)
C11 C10 H4 119.8
C9 C10 H4 119.8
C10 C11 C17 119.8(2)
C10 C11 H1 120.1
C17 C11 H1 120.1
C13 C12 C36 119.8(2)
C13 C12 H2 120.1
C36 C12 H2 120.1
C12 C13 C14 120.5(2)
C12 C13 H16 119.7
C14 C13 H16 119.7
C13 C14 C15 119.8(2)
C13 C14 H28 120.1
C15 C14 H28 120.1
C35 C15 C14 119.57(19)
C35 C15 P1 119.92(16)
C14 C15 P1 120.42(15)
C17 C16 C8 120.1(2)
C17 C16 H6 119.9
C8 C16 H6 119.9
C16 C17 C11 120.2(2)
C16 C17 H5 119.9
C11 C17 H5 119.9
C23 C18 C19 119.51(18)
C23 C18 P1 118.19(15)
C19 C18 P1 122.28(16)
C20 C19 C18 120.0(2)
C20 C19 H11 120.0
C18 C19 H11 120.0
C19 C20 C21 119.8(2)
C19 C20 H10 120.1
C21 C20 H10 120.1
C22 C21 C20 120.3(2)
C22 C21 H7 119.8
C20 C21 H7 119.8
C21 C22 C23 120.3(2)
C21 C22 H9 119.8
C23 C22 H9 119.8
C18 C23 C22 120.1(2)
C18 C23 H8 120.0
C22 C23 H8 120.0
O1 C24 O2 122.21(18)
O1 C24 C7 126.70(19)
O2 C24 C7 111.08(17)
O2 C25 H13 109.5
O2 C25 H12 109.5
H13 C25 H12 109.5
O2 C25 H14 109.5
H13 C25 H14 109.5
H12 C25 H14 109.5
C6 C26 C27 113.34(17)
C6 C26 H15 123.3
C27 C26 H15 123.3
C26 C27 C33 113.51(16)
C26 C27 C4 102.19(16)
C33 C27 C4 111.44(17)
C26 C27 H22 109.8
C33 C27 H22 109.8
C4 C27 H22 109.8
N1 C28 C5 174.7(2)
N3 C29 C5 179.4(2)
C3 C30 C2 120.9(2)
C3 C30 H21 119.6
C2 C30 H21 119.6
C1 C31 C32 118.13(19)
C1 C31 H19 120.9
C32 C31 H19 120.9
C31 C32 C3 121.0(2)
C31 C32 H20 119.5
C3 C32 H20 119.5
O6 C33 O5 124.5(2)
O6 C33 C27 124.68(19)
O5 C33 C27 110.82(18)
O5 C34 H23 109.5
O5 C34 H25 109.5
H23 C34 H25 109.5
O5 C34 H24 109.5
H23 C34 H24 109.5
H25 C34 H24 109.5
C15 C35 C36 120.0(2)
C15 C35 H27 120.0
C36 C35 H27 120.0
C12 C36 C35 120.3(2)
C12 C36 H26 119.8
C35 C36 H26 119.8
O4 N2 O3 123.82(19)
O4 N2 C1 118.59(19)
O3 N2 C1 117.6(2)
C24 O2 C25 115.46(17)
C33 O5 C34 115.39(18)
C7 P1 C18 114.31(10)
C7 P1 C8 111.23(10)
C18 P1 C8 109.03(9)
C7 P1 C15 110.02(10)
C18 P1 C15 105.87(9)
C8 P1 C15 105.93(10)

loop_
_geom_bond_atom_site_label_1
_geom_bond_atom_site_label_2
_geom_bond_distance
C1 C31 1.379(3)
C1 C2 1.380(3)
C1 N2 1.473(3)
C2 C30 1.394(3)
C2 H18 0.9500
C3 C30 1.390(3)
C3 C32 1.399(3)
C3 C4 1.513(3)
C4 C27 1.538(3)
C4 C5 1.574(3)
C4 H17 1.0000
C5 C29 1.477(3)
C5 C28 1.478(3)
C5 C6 1.559(3)
C6 C26 1.336(3)
C6 C7 1.455(3)
C7 C24 1.431(3)
C7 P1 1.734(2)
C8 C9 1.392(3)
C8 C16 1.398(3)
C8 P1 1.811(2)
C9 C10 1.386(3)
C9 H3 0.9500
C10 C11 1.378(3)
C10 H4 0.9500
C11 C17 1.390(3)
C11 H1 0.9500
C12 C13 1.382(3)
C12 C36 1.386(3)
C12 H2 0.9500
C13 C14 1.389(3)
C13 H16 0.9500
C14 C15 1.399(3)
C14 H28 0.9500
C15 C35 1.392(3)
C15 P1 1.815(2)
C16 C17 1.379(3)
C16 H6 0.9500
C17 H5 0.9500
C18 C23 1.386(3)
C18 C19 1.406(3)
C18 P1 1.807(2)
C19 C20 1.387(3)
C19 H11 0.9500
C20 C21 1.389(3)
C20 H10 0.9500
C21 C22 1.379(3)
C21 H7 0.9500
C22 C23 1.389(3)
C22 H9 0.9500
C23 H8 0.9500
C24 O1 1.220(2)
C24 O2 1.366(2)
C25 O2 1.441(3)
C25 H13 0.9800
C25 H12 0.9800
C25 H14 0.9800
C26 C27 1.514(3)
C26 H15 0.9500
C27 C33 1.519(3)
C27 H22 1.0000
C28 N1 1.142(3)
C29 N3 1.139(3)
C30 H21 0.9500
C31 C32 1.385(3)
C31 H19 0.9500
C32 H20 0.9500
C33 O6 1.202(3)
C33 O5 1.329(3)
C34 O5 1.451(3)
C34 H23 0.9800
C34 H25 0.9800
C34 H24 0.9800
C35 C36 1.392(3)
C35 H27 0.9500
C36 H26 0.9500
N2 O4 1.216(3)
N2 O3 1.222(3)

loop_
_geom_torsion_atom_site_label_1
_geom_torsion_atom_site_label_2
_geom_torsion_atom_site_label_3
_geom_torsion_atom_site_label_4
_geom_torsion
C31 C1 C2 C30 0.9(3)
N2 C1 C2 C30 178.7(2)
C30 C3 C4 C27 17.4(3)
C32 C3 C4 C27 -162.45(18)
C30 C3 C4 C5 -103.9(2)
C32 C3 C4 C5 76.3(2)
C3 C4 C5 C29 -72.1(2)
C27 C4 C5 C29 157.37(16)
C3 C4 C5 C28 47.9(2)
C27 C4 C5 C28 -82.59(19)
C3 C4 C5 C6 166.85(16)
C27 C4 C5 C6 36.35(18)
C29 C5 C6 C26 -147.91(18)
C28 C5 C6 C26 88.8(2)
C4 C5 C6 C26 -27.3(2)
C29 C5 C6 C7 26.4(3)
C28 C5 C6 C7 -96.9(2)
C4 C5 C6 C7 146.93(19)
C26 C6 C7 C24 -137.3(2)
C5 C6 C7 C24 49.7(3)
C26 C6 C7 P1 47.4(3)
C5 C6 C7 P1 -125.55(18)
C16 C8 C9 C10 -2.1(3)
P1 C8 C9 C10 172.85(17)
C8 C9 C10 C11 -0.9(3)
C9 C10 C11 C17 2.6(4)
C36 C12 C13 C14 -0.2(3)
C12 C13 C14 C15 0.7(3)
C13 C14 C15 C35 -0.6(3)
C13 C14 C15 P1 176.17(16)
C9 C8 C16 C17 3.3(3)
P1 C8 C16 C17 -171.78(17)
C8 C16 C17 C11 -1.6(3)
C10 C11 C17 C16 -1.4(3)
C23 C18 C19 C20 -1.1(3)
P1 C18 C19 C20 -179.30(17)
C18 C19 C20 C21 2.0(3)
C19 C20 C21 C22 -1.5(3)
C20 C21 C22 C23 -0.1(3)
C19 C18 C23 C22 -0.4(3)
P1 C18 C23 C22 177.87(16)
C21 C22 C23 C18 1.0(3)
C6 C7 C24 O1 174.5(2)
P1 C7 C24 O1 -10.0(3)
C6 C7 C24 O2 -5.4(3)
P1 C7 C24 O2 170.11(14)
C7 C6 C26 C27 -166.9(2)
C5 C6 C26 C27 6.8(2)
C6 C26 C27 C33 137.33(19)
C6 C26 C27 C4 17.2(2)
C3 C4 C27 C26 -160.19(17)
C5 C4 C27 C26 -32.70(19)
C3 C4 C27 C33 78.3(2)
C5 C4 C27 C33 -154.24(16)
C32 C3 C30 C2 -0.3(3)
C4 C3 C30 C2 179.9(2)
C1 C2 C30 C3 -0.4(3)
C2 C1 C31 C32 -0.6(3)
N2 C1 C31 C32 -178.40(19)
C1 C31 C32 C3 -0.2(3)
C30 C3 C32 C31 0.6(3)
C4 C3 C32 C31 -179.58(19)
C26 C27 C33 O6 -117.7(2)
C4 C27 C33 O6 -3.0(3)
C26 C27 C33 O5 62.8(2)
C4 C27 C33 O5 177.55(17)
C14 C15 C35 C36 0.0(3)
P1 C15 C35 C36 -176.81(17)
C13 C12 C36 C35 -0.4(3)
C15 C35 C36 C12 0.6(3)
C31 C1 N2 O4 -169.7(2)
C2 C1 N2 O4 12.3(3)
C31 C1 N2 O3 10.6(3)
C2 C1 N2 O3 -167.3(2)
O1 C24 O2 C25 13.1(3)
C7 C24 O2 C25 -166.96(18)
O6 C33 O5 C34 0.4(3)
C27 C33 O5 C34 179.90(18)
C24 C7 P1 C18 86.12(17)
C6 C7 P1 C18 -98.23(17)
C24 C7 P1 C8 -37.89(18)
C6 C7 P1 C8 137.75(16)
C24 C7 P1 C15 -154.94(15)
C6 C7 P1 C15 20.70(19)
C23 C18 P1 C7 -7.5(2)
C19 C18 P1 C7 170.68(17)
C23 C18 P1 C8 117.63(17)
C19 C18 P1 C8 -64.1(2)
C23 C18 P1 C15 -128.80(17)
C19 C18 P1 C15 49.4(2)
C9 C8 P1 C7 142.55(18)
C16 C8 P1 C7 -42.50(19)
C9 C8 P1 C18 15.6(2)
C16 C8 P1 C18 -169.45(16)
C9 C8 P1 C15 -97.93(18)
C16 C8 P1 C15 77.02(18)
C35 C15 P1 C7 84.32(18)
C14 C15 P1 C7 -92.42(18)
C35 C15 P1 C18 -151.69(17)
C14 C15 P1 C18 31.57(19)
C35 C15 P1 C8 -35.99(19)
C14 C15 P1 C8 147.27(17)
